data_7249590
loop_
_publ_author_name
'Novikov, Anton P.'
'Sitanskaia, Anastasiia V.'
'Volkov, Mikhail A.'
'Nevolin, Iurii M.'
'Grigoriev, Mikhail S.'

_publ_section_title
;
 Intermolecular non-covalent interactions in the organic perrhenates
 crystal structures: from theory to practice
;
_journal_issue 46
_journal_name_full CrystEngComm
_journal_page_first 6640
_journal_page_last 6649
_journal_paper_doi 10.1039/D4CE00951G
_journal_volume 26
_journal_year 2024
_chemical_formula_moiety 'O4 Re, C4 H10 N'
_chemical_formula_sum 'C4 H10 N O4 Re'
_chemical_formula_weight 322.33
_space_group_crystal_system monoclinic
_space_group_IT_number 14
_space_group_name_Hall '-P 2ybc'
_space_group_name_H-M_alt 'P 1 21/c 1'
_atom_sites_solution_hydrogens mixed
_audit_creation_date 2024-10-14
_audit_creation_method
;
Olex2 1.5
(compiled 2023.08.24 svn.re1ec1418 for OlexSys, GUI svn.r6817)
;
_audit_update_record
;
2024-11-01 deposited with the CCDC.	2024-11-07 downloaded from the CCDC.
;
_cell_angle_alpha 90
_cell_angle_beta 96.576(3)
_cell_angle_gamma 90
_cell_formula_units_Z 4
_cell_length_a 5.4974(3)
_cell_length_b 8.7838(6)
_cell_length_c 15.4679(10)
_cell_measurement_reflns_used 9908
_cell_measurement_temperature 100(2)
_cell_measurement_theta_max 35.108
_cell_measurement_theta_min 3.523
_cell_volume 742.00(8)
_computing_cell_refinement 'SAINT V8.40B (Bruker, 2020)'
_computing_data_collection 'APEX3 v2019.11-0 (Bruker, 2019)'
_computing_data_reduction 'SAINT V8.40B (Bruker, 2020)'
_computing_molecular_graphics 'Olex2 1.5 (Dolomanov et al., 2009)'
_computing_publication_material 'Olex2 1.5 (Dolomanov et al., 2009)'
_computing_structure_refinement 'XL  (Sheldrick, 2008)'
_diffrn_ambient_temperature 100(2)
_diffrn_measured_fraction_theta_full 0.996
_diffrn_measured_fraction_theta_max 0.998
_diffrn_measurement_device_type 'Bruker KAPPA APEX II area-detector diffractometer'
_diffrn_radiation_type MoK\a
_diffrn_radiation_wavelength 0.71073
_diffrn_reflns_av_R_equivalents 0.0418
_diffrn_reflns_av_unetI/netI 0.0162
_diffrn_reflns_Laue_measured_fraction_full 0.996
_diffrn_reflns_Laue_measured_fraction_max 0.998
_diffrn_reflns_limit_h_max 8
_diffrn_reflns_limit_h_min -8
_diffrn_reflns_limit_k_max 13
_diffrn_reflns_limit_k_min -13
_diffrn_reflns_limit_l_max 23
_diffrn_reflns_limit_l_min -23
_diffrn_reflns_number 39441
_diffrn_reflns_point_group_measured_fraction_full 0.996
_diffrn_reflns_point_group_measured_fraction_max 0.998
_diffrn_reflns_theta_full 25.242
_diffrn_reflns_theta_max 32.498
_diffrn_reflns_theta_min 4.324
_diffrn_source_current 30.0
_diffrn_source_power 1.5
_diffrn_source_voltage 50.0
_exptl_absorpt_coefficient_mu 16.335
_exptl_absorpt_correction_T_max 1.0000
_exptl_absorpt_correction_T_min 0.4952
_exptl_absorpt_correction_type multi-scan
_exptl_absorpt_process_details
;
SADABS-2016/2 (Bruker,2016/2) was used for absorption correction.
wR2(int) was 0.1430 before and 0.0532 after correction.
The Ratio of minimum to maximum transmission is 0.4952.
The \l/2 correction factor is Not present.
;
_exptl_crystal_colour colourless
_exptl_crystal_colour_primary colourless
_exptl_crystal_density_diffrn 2.885
_exptl_crystal_description block
_exptl_crystal_F_000 592
_exptl_crystal_size_max 0.16
_exptl_crystal_size_mid 0.12
_exptl_crystal_size_min 0.1
_refine_diff_density_max 1.739
_refine_diff_density_min -2.360
_refine_diff_density_rms 0.180
_refine_ls_extinction_coef 0.00132(13)
_refine_ls_extinction_expression Fc^*^=kFc[1+0.001xFc^2^\l^3^/sin(2\q)]^-1/4^
_refine_ls_extinction_method 'SHELXL-2018/3 (Sheldrick 2018)'
_refine_ls_goodness_of_fit_ref 1.293
_refine_ls_hydrogen_treatment mixed
_refine_ls_matrix_type full
_refine_ls_number_parameters 98
_refine_ls_number_reflns 2684
_refine_ls_number_restraints 0
_refine_ls_restrained_S_all 1.293
_refine_ls_R_factor_all 0.0218
_refine_ls_R_factor_gt 0.0197
_refine_ls_shift/su_max 0.001
_refine_ls_shift/su_mean 0.000
_refine_ls_structure_factor_coef Fsqd
_refine_ls_weighting_details 'w=1/[\s^2^(Fo^2^)+3.1184P] where P=(Fo^2^+2Fc^2^)/3'
_refine_ls_weighting_scheme calc
_refine_ls_wR_factor_gt 0.0388
_refine_ls_wR_factor_ref 0.0392
_reflns_Friedel_coverage 0.000
_reflns_number_gt 2551
_reflns_number_total 2684
_reflns_threshold_expression 'I > 2\s(I)'
_cod_data_source_file d4ce00951g2.cif
_cod_data_source_block pirrolidreo4
_cod_depositor_comments 'Adding full bibliography for 7249580--7249590.cif.'
_cod_database_code 7249590
_shelx_shelxl_version_number 2018/3
_shelx_space_group_comment
;
The symmetry employed for this shelxl refinement is uniquely defined
by the following loop, which should always be used as a source of
symmetry information in preference to the above space-group names.
They are only intended as comments.
;
_shelx_estimated_absorpt_t_max 0.292
_shelx_estimated_absorpt_t_min 0.180
_olex2_refinement_description
;
1.a Secondary CH2 refined with riding coordinates:
 C2(H2A,H2B), C4(H4A,H4B), C3(H3A,H3B), C1(H1C,H1D)
;
_olex2_submission_special_instructions 'No special instructions were received'

loop_
_space_group_symop_operation_xyz
'x, y, z'
'-x, y+1/2, -z+1/2'
'-x, -y, -z'
'x, -y-1/2, z-1/2'

loop_
_atom_site_label
_atom_site_type_symbol
_atom_site_fract_x
_atom_site_fract_y
_atom_site_fract_z
_atom_site_U_iso_or_equiv
_atom_site_adp_type
_atom_site_occupancy
_atom_site_site_symmetry_order
_atom_site_calc_flag
_atom_site_refinement_flags_posn
_atom_site_refinement_flags_adp
_atom_site_refinement_flags_occupancy
_atom_site_disorder_assembly
_atom_site_disorder_group
Re1 Re 0.04617(2) 0.83835(2) 0.10753(2) 0.00716(4) Uani 1 1 d . . . . .
O1 O 0.3467(4) 0.8603(3) 0.08684(17) 0.0163(5) Uani 1 1 d . . . . .
O4 O 0.0433(5) 0.7539(3) 0.20765(16) 0.0162(5) Uani 1 1 d . . . . .
O5 O -0.1107(4) 0.7232(3) 0.02879(15) 0.0130(4) Uani 1 1 d . . . . .
O8 O -0.0931(5) 1.0152(3) 0.10824(18) 0.0186(5) Uani 1 1 d . . . . .
C2 C 0.5999(6) 0.4818(3) 0.1513(2) 0.0109(5) Uani 1 1 d . . . . .
H2A H 0.576395 0.583968 0.124587 0.013 Uiso 1 1 calc R U . . .
H2B H 0.724299 0.488878 0.202720 0.013 Uiso 1 1 calc R U . . .
N1 N 0.5213(5) 0.2277(3) 0.09407(18) 0.0111(5) Uani 1 1 d . . . . .
H1A H 0.418(8) 0.227(5) 0.051(3) 0.013 Uiso 1 1 d . U . . .
H1B H 0.612(8) 0.151(5) 0.098(3) 0.013 Uiso 1 1 d . U . . .
C4 C 0.3945(6) 0.2483(4) 0.1738(2) 0.0129(6) Uani 1 1 d . . . . .
H4A H 0.497391 0.211633 0.226360 0.015 Uiso 1 1 calc R U . . .
H4B H 0.235696 0.194029 0.168366 0.015 Uiso 1 1 calc R U . . .
C3 C 0.3581(6) 0.4197(4) 0.1768(2) 0.0155(6) Uani 1 1 d . . . . .
H3A H 0.330447 0.453553 0.235944 0.019 Uiso 1 1 calc R U . . .
H3B H 0.218095 0.452235 0.134930 0.019 Uiso 1 1 calc R U . . .
C1 C 0.6778(6) 0.3668(4) 0.0856(2) 0.0162(6) Uani 1 1 d . . . . .
H1C H 0.650028 0.408382 0.025804 0.019 Uiso 1 1 calc R U . . .
H1D H 0.853530 0.341274 0.098964 0.019 Uiso 1 1 calc R U . . .

loop_
_atom_site_aniso_label
_atom_site_aniso_U_11
_atom_site_aniso_U_22
_atom_site_aniso_U_33
_atom_site_aniso_U_23
_atom_site_aniso_U_13
_atom_site_aniso_U_12
Re1 0.00572(5) 0.00655(5) 0.00902(6) -0.00096(4) -0.00003(3) 0.00022(4)
O1 0.0073(9) 0.0223(12) 0.0196(11) -0.0012(9) 0.0019(8) -0.0018(8)
O4 0.0196(12) 0.0186(11) 0.0101(10) 0.0017(9) 0.0005(9) -0.0015(9)
O5 0.0117(10) 0.0144(10) 0.0124(10) -0.0043(8) -0.0007(8) -0.0023(8)
O8 0.0143(11) 0.0098(10) 0.0312(14) -0.0024(10) -0.0004(10) 0.0027(8)
C2 0.0126(13) 0.0087(12) 0.0115(12) -0.0014(10) 0.0021(10) -0.0028(10)
N1 0.0113(12) 0.0093(11) 0.0124(12) -0.0028(9) 0.0001(9) 0.0039(9)
C4 0.0154(14) 0.0113(12) 0.0128(13) -0.0014(10) 0.0050(11) -0.0028(11)
C3 0.0155(14) 0.0105(13) 0.0223(16) -0.0056(12) 0.0092(12) -0.0035(11)
C1 0.0164(15) 0.0136(14) 0.0202(15) -0.0020(11) 0.0096(12) -0.0024(11)

loop_
_atom_type_symbol
_atom_type_description
_atom_type_scat_dispersion_real
_atom_type_scat_dispersion_imag
_atom_type_scat_source
C C 0.0033 0.0016 'International Tables Vol C Tables 4.2.6.8 and 6.1.1.4'
H H 0.0000 0.0000 'International Tables Vol C Tables 4.2.6.8 and 6.1.1.4'
N N 0.0061 0.0033 'International Tables Vol C Tables 4.2.6.8 and 6.1.1.4'
O O 0.0106 0.0060 'International Tables Vol C Tables 4.2.6.8 and 6.1.1.4'
Re Re -1.0185 7.2310 'International Tables Vol C Tables 4.2.6.8 and 6.1.1.4'

loop_
_geom_angle_atom_site_label_1
_geom_angle_atom_site_label_2
_geom_angle_atom_site_label_3
_geom_angle
_geom_angle_site_symmetry_1
_geom_angle_site_symmetry_3
_geom_angle_publ_flag
O1 Re1 O5 110.10(11) . . ?
O1 Re1 O8 109.49(12) . . ?
O4 Re1 O1 108.80(12) . . ?
O4 Re1 O5 109.03(12) . . ?
O4 Re1 O8 109.36(13) . . ?
O8 Re1 O5 110.03(12) . . ?
H2A C2 H2B 108.9 . . ?
C3 C2 H2A 110.8 . . ?
C3 C2 H2B 110.8 . . ?
C1 C2 H2A 110.8 . . ?
C1 C2 H2B 110.8 . . ?
C1 C2 C3 104.7(2) . . ?
H1A N1 H1B 114(4) . . ?
C4 N1 H1A 109(3) . . ?
C4 N1 H1B 111(3) . . ?
C4 N1 C1 107.3(2) . . ?
C1 N1 H1A 107(3) . . ?
C1 N1 H1B 109(3) . . ?
N1 C4 H4A 111.2 . . ?
N1 C4 H4B 111.2 . . ?
N1 C4 C3 102.8(3) . . ?
H4A C4 H4B 109.1 . . ?
C3 C4 H4A 111.2 . . ?
C3 C4 H4B 111.2 . . ?
C2 C3 H3A 111.2 . . ?
C2 C3 H3B 111.2 . . ?
C4 C3 C2 102.9(3) . . ?
C4 C3 H3A 111.2 . . ?
C4 C3 H3B 111.2 . . ?
H3A C3 H3B 109.1 . . ?
C2 C1 H1C 110.6 . . ?
C2 C1 H1D 110.6 . . ?
N1 C1 C2 105.7(2) . . ?
N1 C1 H1C 110.6 . . ?
N1 C1 H1D 110.6 . . ?
H1C C1 H1D 108.7 . . ?

loop_
_geom_bond_atom_site_label_1
_geom_bond_atom_site_label_2
_geom_bond_distance
_geom_bond_site_symmetry_2
_geom_bond_publ_flag
Re1 O1 1.729(2) . ?
Re1 O4 1.719(2) . ?
Re1 O5 1.735(2) . ?
Re1 O8 1.732(2) . ?
C2 H2A 0.9900 . ?
C2 H2B 0.9900 . ?
C2 C3 1.530(4) . ?
C2 C1 1.529(4) . ?
N1 H1A 0.83(5) . ?
N1 H1B 0.83(5) . ?
N1 C4 1.495(4) . ?
N1 C1 1.508(4) . ?
C4 H4A 0.9900 . ?
C4 H4B 0.9900 . ?
C4 C3 1.520(4) . ?
C3 H3A 0.9900 . ?
C3 H3B 0.9900 . ?
C1 H1C 0.9900 . ?
C1 H1D 0.9900 . ?

loop_
_geom_hbond_atom_site_label_D
_geom_hbond_atom_site_label_H
_geom_hbond_atom_site_label_A
_geom_hbond_distance_DH
_geom_hbond_distance_HA
_geom_hbond_distance_DA
_geom_hbond_angle_DHA
_geom_hbond_site_symmetry_A
_geom_hbond_publ_flag
N1 H1A O5 0.83(5) 2.02(5) 2.812(4) 160(4) 3_565 yes
N1 H1B O8 0.83(5) 2.01(5) 2.815(4) 163(4) 1_645 yes

loop_
_geom_torsion_atom_site_label_1
_geom_torsion_atom_site_label_2
_geom_torsion_atom_site_label_3
_geom_torsion_atom_site_label_4
_geom_torsion
_geom_torsion_site_symmetry_1
_geom_torsion_site_symmetry_2
_geom_torsion_site_symmetry_3
_geom_torsion_site_symmetry_4
_geom_torsion_publ_flag
N1 C4 C3 C2 -40.8(3) . . . . ?
C4 N1 C1 C2 -11.1(3) . . . . ?
C3 C2 C1 N1 -14.5(3) . . . . ?
C1 C2 C3 C4 34.2(3) . . . . ?
C1 N1 C4 C3 32.3(3) . . . . ?
